data_1570271
loop_
_publ_author_name
'Haldar, Rajashi'
'Kumar, Ajay'
'Mandal, Dipankar'
'Shanmugam, Maheswaran'

_publ_section_title
;
 Deciphering the anisotropic energy harvesting responses of an above room
 temperature molecular ferroelectric copper(II) complex single crystal.
;
_journal_issue 2
_journal_name_full 'Materials horizons'
_journal_page_first 454
_journal_page_last 459
_journal_paper_doi 10.1039/d3mh01336g
_journal_volume 11
_journal_year 2024
_chemical_formula_moiety 'C38 H38 Cu2 N6 O5, 2(Cl O4), 2(H2 O)'
_chemical_formula_sum 'C38 H42 Cl2 Cu2 N6 O15'
_chemical_formula_weight 1020.75
_space_group_crystal_system monoclinic
_space_group_IT_number 4
_space_group_name_Hall 'P 2yb'
_space_group_name_H-M_alt 'P 1 21 1'
_atom_sites_solution_hydrogens mixed
_atom_sites_solution_primary iterative
_audit_creation_date 2022-11-12
_audit_creation_method
;
Olex2 1.3-ac4
(compiled 2019.04.23 svn.r3594 for Rigaku Oxford Diffraction, GUI svn.r5739)
;
_audit_update_record
;
2023-07-25 deposited with the CCDC.	2023-11-06 downloaded from the CCDC.
;
_cell_angle_alpha 90
_cell_angle_beta 93.944(2)
_cell_angle_gamma 90
_cell_formula_units_Z 2
_cell_length_a 9.3868(2)
_cell_length_b 15.5499(3)
_cell_length_c 14.4461(2)
_cell_measurement_reflns_used 10584
_cell_measurement_temperature 150.00(10)
_cell_measurement_theta_max 26.4730
_cell_measurement_theta_min 1.9200
_cell_volume 2103.61(7)
_computing_cell_refinement 'CrysAlisPro 1.171.41.93a (Rigaku OD, 2020)'
_computing_data_collection 'CrysAlisPro 1.171.41.93a (Rigaku OD, 2020)'
_computing_data_reduction 'CrysAlisPro 1.171.41.93a (Rigaku OD, 2020)'
_computing_molecular_graphics 'Olex2 (Dolomanov et al., 2009)'
_computing_publication_material 'Olex2 (Dolomanov et al., 2009)'
_computing_structure_refinement 'ShelXL (Sheldrick, 2015)'
_computing_structure_solution 'olex2.solve (Bourhis et al., 2015)'
_diffrn_ambient_environment N~2~
_diffrn_ambient_temperature 150.00(10)
_diffrn_detector 'CCD plate'
_diffrn_measured_fraction_theta_full 1.000
_diffrn_measured_fraction_theta_max 1.000
_diffrn_measurement_details
;
List of Runs (angles in degrees, time in seconds):

  # Type    Start    End  Width  t~exp~   \w     \q     \k     \f   Frames
#--------------------------------------------------------------------------
  1  \f    -89.73  94.27   1.00    4.00   4.82 -11.63 -31.50    --   184
  2  \w   -102.60  13.40   1.00    4.00    --  -11.63 -59.25 -51.92  116
  3  \w    -66.39  -0.39   1.00    4.00    --  -20.27  94.56  73.16   66
  4  \w   -102.60  13.40   1.00    4.00    --  -11.63 -59.25-123.92  116
  5  \w    -63.57   0.43   1.00    4.00    --  -17.45  94.56 -34.84   64
  6  \f   -222.07   1.93   1.00    4.00  79.23 -11.63  31.50    --   224
;
_diffrn_measurement_device 'abstract diffractometer'
_diffrn_measurement_device_type 'Saxi-CrysAlisPro-abstract goniometer imported SAXI images'
_diffrn_measurement_method '\w and \f scans'
_diffrn_orient_matrix_type 'CrysAlisPro convention (1999,Acta A55,543-557)'
_diffrn_orient_matrix_UB_11 -0.0219991000
_diffrn_orient_matrix_UB_12 0.0337439000
_diffrn_orient_matrix_UB_13 0.0288182000
_diffrn_orient_matrix_UB_21 -0.0723767000
_diffrn_orient_matrix_UB_22 -0.0086624000
_diffrn_orient_matrix_UB_23 -0.0143274000
_diffrn_orient_matrix_UB_31 -0.0039325000
_diffrn_orient_matrix_UB_32 -0.0294278000
_diffrn_orient_matrix_UB_33 0.0372463000
_diffrn_radiation_monochromator graphite
_diffrn_radiation_probe x-ray
_diffrn_radiation_type 'Mo K\a'
_diffrn_radiation_wavelength 0.71073
_diffrn_reflns_av_R_equivalents 0.0579
_diffrn_reflns_av_unetI/netI 0.0416
_diffrn_reflns_Laue_measured_fraction_full 1.000
_diffrn_reflns_Laue_measured_fraction_max 1.000
_diffrn_reflns_limit_h_max 11
_diffrn_reflns_limit_h_min -11
_diffrn_reflns_limit_k_max 18
_diffrn_reflns_limit_k_min -18
_diffrn_reflns_limit_l_max 17
_diffrn_reflns_limit_l_min -17
_diffrn_reflns_number 43004
_diffrn_reflns_point_group_measured_fraction_full 0.999
_diffrn_reflns_point_group_measured_fraction_max 0.999
_diffrn_reflns_theta_full 24.999
_diffrn_reflns_theta_max 24.999
_diffrn_reflns_theta_min 1.927
_diffrn_source 'fine-focus sealed X-ray tube'
_diffrn_source_type 'Enhance (Mo) X-ray Source'
_exptl_absorpt_coefficient_mu 1.215
_exptl_absorpt_correction_T_max 1.00000
_exptl_absorpt_correction_T_min 0.94018
_exptl_absorpt_correction_type multi-scan
_exptl_absorpt_process_details
;
CrysAlisPro 1.171.41.93a (Rigaku Oxford Diffraction, 2020)
Empirical absorption correction using spherical harmonics,
implemented in SCALE3 ABSPACK scaling algorithm.
;
_exptl_crystal_density_diffrn 1.612
_exptl_crystal_F_000 1048
_exptl_crystal_size_max 0.278
_exptl_crystal_size_mid 0.25
_exptl_crystal_size_min 0.241
_refine_diff_density_max 0.295
_refine_diff_density_min -0.290
_refine_diff_density_rms 0.049
_refine_ls_abs_structure_details
;
 Flack x determined using 3104 quotients [(I+)-(I-)]/[(I+)+(I-)]
 (Parsons, Flack and Wagner, Acta Cryst. B69 (2013) 249-259).
;
_refine_ls_abs_structure_Flack -0.012(6)
_refine_ls_extinction_method none
_refine_ls_goodness_of_fit_ref 1.029
_refine_ls_hydrogen_treatment mixed
_refine_ls_matrix_type full
_refine_ls_number_parameters 594
_refine_ls_number_reflns 7386
_refine_ls_number_restraints 1
_refine_ls_restrained_S_all 1.029
_refine_ls_R_factor_all 0.0325
_refine_ls_R_factor_gt 0.0285
_refine_ls_shift/su_max 0.001
_refine_ls_shift/su_mean 0.000
_refine_ls_structure_factor_coef Fsqd
_refine_ls_weighting_details 'w=1/[\s^2^(Fo^2^)+(0.0273P)^2^+0.4077P] where P=(Fo^2^+2Fc^2^)/3'
_refine_ls_weighting_scheme calc
_refine_ls_wR_factor_gt 0.0609
_refine_ls_wR_factor_ref 0.0629
_reflns_Friedel_coverage 0.920
_reflns_Friedel_fraction_full 0.998
_reflns_Friedel_fraction_max 0.998
_reflns_number_gt 6931
_reflns_number_total 7386
_reflns_threshold_expression 'I > 2\s(I)'
_cod_data_source_file d3mh01336g2.cif
_cod_data_source_block MS_RH_Cu2_LT
_cod_depositor_comments 'Adding full bibliography for 1570270--1570271.cif.'
_cod_database_code 1570271
_shelx_shelxl_version_number 2018/3
_chemical_oxdiff_formula 'C H N O Cu Cl'
_shelx_space_group_comment
;
The symmetry employed for this shelxl refinement is uniquely defined
by the following loop, which should always be used as a source of
symmetry information in preference to the above space-group names.
They are only intended as comments.
;
_shelx_estimated_absorpt_t_max 0.758
_shelx_estimated_absorpt_t_min 0.729
_reflns_odcompleteness_completeness 80.67
_reflns_odcompleteness_iscentric 1
_reflns_odcompleteness_theta 37.14
_olex2_refinement_description
;
1. Fixed Uiso
 At 1.2 times of:
  All C(H) groups, All C(H,H) groups, All N(H) groups
 At 1.5 times of:
  All O(H,H) groups
2.a Free rotating group:
 O2S(H2SA,H2SB), O1S(H1SA,H1SB)
2.b Ternary CH refined with riding coordinates:
 C12(H12), C31(H31)
2.c Secondary CH2 refined with riding coordinates:
 C13(H13A,H13B), C32(H32A,H32B)
2.d Aromatic/amide H refined with riding coordinates:
 C48(H48), C29(H29), C39(H39), C34(H34), C20(H20), C26(H26), C38(H38),
 C19(H19), C35(H35), C17(H17), C23(H23), C40(H40), C15(H15), C42(H42), C47(H47),
  C28(H28), C41(H41), C16(H16), C37(H37), C27(H27), C18(H18), C36(H36),
 C22(H22), C21(H21), C45(H45), C46(H46)
;
_olex2_submission_special_instructions 'No special instructions were received'
_oxdiff_exptl_absorpt_empirical_details
;
Empirical correction (ABSPACK) includes:
- Absorption correction using spherical harmonics
- Frame scaling
;
_oxdiff_exptl_absorpt_empirical_full_max 1.341
_oxdiff_exptl_absorpt_empirical_full_min 0.860

loop_
_space_group_symop_operation_xyz
'x, y, z'
'-x, y+1/2, -z'

loop_
_atom_site_label
_atom_site_type_symbol
_atom_site_fract_x
_atom_site_fract_y
_atom_site_fract_z
_atom_site_U_iso_or_equiv
_atom_site_adp_type
_atom_site_occupancy
_atom_site_site_symmetry_order
_atom_site_calc_flag
_atom_site_refinement_flags_posn
_atom_site_refinement_flags_adp
_atom_site_refinement_flags_occupancy
_atom_site_disorder_assembly
_atom_site_disorder_group
Cu31 Cu 0.57625(5) 0.44583(3) 0.49847(3) 0.01683(12) Uani 1 1 d . . . . .
Cu11 Cu 0.74597(5) 0.49738(3) 0.83730(3) 0.01768(13) Uani 1 1 d . . . . .
Cl11 Cl 0.94998(12) 0.80237(7) 0.91987(7) 0.0227(2) Uani 1 1 d . . . . .
Cl1 Cl 0.10939(12) 0.20921(7) 0.60291(8) 0.0282(3) Uani 1 1 d . . . . .
O31 O 0.3868(3) 0.46503(18) 0.53968(19) 0.0207(7) Uani 1 1 d . . . . .
O11 O 0.6643(3) 0.46552(17) 0.71588(19) 0.0205(7) Uani 1 1 d . . . . .
O12 O 0.6537(3) 0.35882(19) 0.61325(19) 0.0201(7) Uani 1 1 d . . . . .
O32 O 0.2476(4) 0.5630(2) 0.5992(2) 0.0315(8) Uani 1 1 d . . . . .
O41A O 0.8379(4) 0.7395(2) 0.9051(2) 0.0376(9) Uani 1 1 d . . . . .
N32 N 0.5145(4) 0.3604(2) 0.4000(2) 0.0168(8) Uani 1 1 d . . . . .
N21 N 0.5673(4) 0.5539(2) 0.8729(2) 0.0190(8) Uani 1 1 d . . . . .
O31B O -0.0291(4) 0.2404(3) 0.5732(3) 0.0463(10) Uani 1 1 d . . . . .
O31A O 0.9692(4) 0.8202(3) 1.0174(2) 0.0422(10) Uani 1 1 d . . . . .
O11A O 1.0780(4) 0.7683(3) 0.8870(3) 0.0530(11) Uani 1 1 d . . . . .
O2S O 0.1051(4) 0.4401(2) 0.6961(3) 0.0427(9) Uani 1 1 d . . . . .
H2SA H 0.155225 0.478809 0.669489 0.064 Uiso 1 1 d G . . . .
H2SB H 0.132432 0.391519 0.673334 0.064 Uiso 1 1 d G . . . .
N33 N 0.7632(4) 0.4261(2) 0.4460(2) 0.0185(8) Uani 1 1 d . . . . .
N22 N 0.8162(4) 0.5398(2) 0.9616(2) 0.0203(8) Uani 1 1 d . . . . .
N31 N 0.6135(4) 0.5656(3) 0.5487(3) 0.0192(8) Uani 1 1 d . . . . .
H31A H 0.647(5) 0.556(3) 0.602(3) 0.023 Uiso 1 1 d R . . . .
O21B O 0.1706(5) 0.2610(2) 0.6778(3) 0.0572(12) Uani 1 1 d . . . . .
C13 C 0.7241(5) 0.2731(3) 0.8068(3) 0.0219(10) Uani 1 1 d . . . . .
H13A H 0.679633 0.230776 0.762481 0.026 Uiso 1 1 calc R . . . .
H13B H 0.793732 0.241712 0.848944 0.026 Uiso 1 1 calc R . . . .
O21A O 0.9085(4) 0.8783(2) 0.8702(3) 0.0482(10) Uani 1 1 d . . . . .
O11B O 0.1974(4) 0.2112(3) 0.5260(3) 0.0580(12) Uani 1 1 d . . . . .
N11 N 0.8823(4) 0.4024(2) 0.8151(3) 0.0175(8) Uani 1 1 d . . . . .
H11A H 0.955(5) 0.424(3) 0.788(3) 0.021 Uiso 1 1 d R . . . .
O13 O 0.8718(6) 0.6040(2) 0.7787(3) 0.0490(13) Uani 1 1 d . . . . .
H13C H 0.916(8) 0.617(5) 0.737(5) 0.073 Uiso 1 1 d R . . . .
H13D H 0.888(8) 0.642(5) 0.810(5) 0.073 Uiso 1 1 d R . . . .
C43 C 0.6149(5) 0.3436(3) 0.3396(3) 0.0181(9) Uani 1 1 d . . . . .
C11 C 0.6999(5) 0.3905(3) 0.6877(3) 0.0180(10) Uani 1 1 d . . . . .
O41B O 0.1003(4) 0.1229(2) 0.6360(3) 0.0486(10) Uani 1 1 d . . . . .
C48 C 0.8897(4) 0.4541(3) 0.4824(3) 0.0237(10) Uani 1 1 d . . . . .
H48 H 0.892928 0.487416 0.537693 0.028 Uiso 1 1 calc R . . . .
C29 C 0.9520(5) 0.5350(3) 0.9978(3) 0.0267(11) Uani 1 1 d . . . . .
H29 H 1.019633 0.502962 0.965925 0.032 Uiso 1 1 calc R . . . .
C32 C 0.4350(5) 0.6631(3) 0.4656(3) 0.0234(10) Uani 1 1 d . . . . .
H32A H 0.346751 0.695834 0.475076 0.028 Uiso 1 1 calc R . . . .
H32B H 0.512185 0.705139 0.457149 0.028 Uiso 1 1 calc R . . . .
C33 C 0.4118(5) 0.6102(3) 0.3783(3) 0.0208(10) Uani 1 1 d . . . . .
C39 C 0.3828(5) 0.3293(3) 0.3825(3) 0.0226(10) Uani 1 1 d . . . . .
H39 H 0.313238 0.339969 0.425821 0.027 Uiso 1 1 calc R . . . .
C34 C 0.5239(5) 0.5884(3) 0.3245(3) 0.0250(11) Uani 1 1 d . . . . .
H34 H 0.617454 0.608622 0.341816 0.030 Uiso 1 1 calc R . . . .
C24 C 0.5775(5) 0.5909(3) 0.9583(3) 0.0210(10) Uani 1 1 d . . . . .
C30 C 0.3611(5) 0.5409(3) 0.5659(3) 0.0218(10) Uani 1 1 d . . . . .
O1S O 1.0022(5) 0.6504(3) 0.6290(3) 0.0666(15) Uani 1 1 d . . . . .
H1SA H 1.095005 0.648477 0.630140 0.100 Uiso 1 1 d G . . . .
H1SB H 0.976436 0.675672 0.576803 0.100 Uiso 1 1 d G . . . .
C12 C 0.8052(5) 0.3402(3) 0.7522(3) 0.0180(9) Uani 1 1 d . . . . .
H12 H 0.875308 0.310016 0.714388 0.022 Uiso 1 1 calc R . . . .
C20 C 0.4409(5) 0.5538(3) 0.8236(3) 0.0259(11) Uani 1 1 d . . . . .
H20 H 0.434020 0.526431 0.764670 0.031 Uiso 1 1 calc R . . . .
C26 C 0.7599(6) 0.6265(3) 1.0903(3) 0.0297(12) Uani 1 1 d . . . . .
H26 H 0.691279 0.657365 1.122396 0.036 Uiso 1 1 calc R . . . .
C14 C 0.6099(5) 0.3099(3) 0.8633(3) 0.0195(9) Uani 1 1 d . . . . .
C38 C 0.2757(5) 0.5812(3) 0.3502(3) 0.0264(11) Uani 1 1 d . . . . .
H38 H 0.197564 0.595883 0.385566 0.032 Uiso 1 1 calc R . . . .
C44 C 0.7582(5) 0.3775(3) 0.3686(3) 0.0205(10) Uani 1 1 d . . . . .
C19 C 0.6399(5) 0.3385(3) 0.9541(3) 0.0242(10) Uani 1 1 d . . . . .
H19 H 0.734856 0.335726 0.981327 0.029 Uiso 1 1 calc R . . . .
C35 C 0.5007(6) 0.5377(3) 0.2464(3) 0.0309(12) Uani 1 1 d . . . . .
H35 H 0.578595 0.522632 0.210961 0.037 Uiso 1 1 calc R . . . .
C17 C 0.3933(6) 0.3747(3) 0.9672(4) 0.0325(12) Uani 1 1 d . . . . .
H17 H 0.319879 0.395945 1.003070 0.039 Uiso 1 1 calc R . . . .
C23 C 0.4607(5) 0.6294(3) 0.9944(3) 0.0290(12) Uani 1 1 d . . . . .
H23 H 0.468863 0.654934 1.054284 0.035 Uiso 1 1 calc R . . . .
C40 C 0.3441(5) 0.2823(3) 0.3041(3) 0.0274(11) Uani 1 1 d . . . . .
H40 H 0.249645 0.260791 0.293382 0.033 Uiso 1 1 calc R . . . .
C25 C 0.7206(5) 0.5860(3) 1.0067(3) 0.0221(10) Uani 1 1 d . . . . .
C15 C 0.4687(5) 0.3152(3) 0.8254(3) 0.0262(11) Uani 1 1 d . . . . .
H15 H 0.445954 0.296680 0.763476 0.031 Uiso 1 1 calc R . . . .
C31 C 0.4747(5) 0.6093(3) 0.5536(3) 0.0203(10) Uani 1 1 d . . . . .
H31 H 0.479726 0.648229 0.608776 0.024 Uiso 1 1 calc R . . . .
C42 C 0.5827(5) 0.2974(3) 0.2597(3) 0.0254(11) Uani 1 1 d . . . . .
H42 H 0.654095 0.286437 0.217721 0.030 Uiso 1 1 calc R . . . .
C47 C 1.0153(5) 0.4363(3) 0.4424(3) 0.0304(11) Uani 1 1 d . . . . .
H47 H 1.104261 0.455735 0.470188 0.036 Uiso 1 1 calc R . . . .
C28 C 0.9954(6) 0.5752(3) 1.0797(3) 0.0325(12) Uani 1 1 d . . . . .
H28 H 1.091847 0.570738 1.103812 0.039 Uiso 1 1 calc R . . . .
C41 C 0.4458(5) 0.2672(3) 0.2413(3) 0.0287(11) Uani 1 1 d . . . . .
H41 H 0.421521 0.236184 0.185813 0.034 Uiso 1 1 calc R . . . .
C16 C 0.3615(5) 0.3474(3) 0.8774(3) 0.0326(12) Uani 1 1 d . . . . .
H16 H 0.266119 0.350596 0.850984 0.039 Uiso 1 1 calc R . . . .
C37 C 0.2526(6) 0.5311(3) 0.2715(3) 0.0335(12) Uani 1 1 d . . . . .
H37 H 0.158763 0.511929 0.253292 0.040 Uiso 1 1 calc R . . . .
C27 C 0.8998(6) 0.6213(3) 1.1262(3) 0.0331(12) Uani 1 1 d . . . . .
H27 H 0.928934 0.649630 1.182686 0.040 Uiso 1 1 calc R . . . .
C18 C 0.5317(6) 0.3710(3) 1.0047(3) 0.0285(11) Uani 1 1 d . . . . .
H18 H 0.553626 0.390975 1.066147 0.034 Uiso 1 1 calc R . . . .
C36 C 0.3644(6) 0.5087(3) 0.2193(3) 0.0347(12) Uani 1 1 d . . . . .
H36 H 0.348281 0.473919 0.165481 0.042 Uiso 1 1 calc R . . . .
C22 C 0.3318(6) 0.6302(3) 0.9420(4) 0.0337(12) Uani 1 1 d . . . . .
H22 H 0.250830 0.657060 0.965455 0.040 Uiso 1 1 calc R . . . .
C21 C 0.3210(5) 0.5916(3) 0.8550(4) 0.0319(12) Uani 1 1 d . . . . .
H21 H 0.233099 0.591340 0.818218 0.038 Uiso 1 1 calc R . . . .
C45 C 0.8794(5) 0.3591(3) 0.3242(3) 0.0291(11) Uani 1 1 d . . . . .
H45 H 0.874128 0.325837 0.268913 0.035 Uiso 1 1 calc R . . . .
C46 C 1.0091(5) 0.3899(3) 0.3616(4) 0.0340(12) Uani 1 1 d . . . . .
H46 H 1.093794 0.378818 0.331219 0.041 Uiso 1 1 calc R . . . .
H31B H 0.670(5) 0.593(3) 0.525(3) 0.018(14) Uiso 1 1 d . . . . .
H11B H 0.927(6) 0.379(4) 0.864(4) 0.038(16) Uiso 1 1 d . . . . .

loop_
_atom_site_aniso_label
_atom_site_aniso_U_11
_atom_site_aniso_U_22
_atom_site_aniso_U_33
_atom_site_aniso_U_23
_atom_site_aniso_U_13
_atom_site_aniso_U_12
Cu31 0.0159(3) 0.0187(3) 0.0159(3) -0.0018(2) 0.00111(19) -0.0028(2)
Cu11 0.0229(3) 0.0167(3) 0.0133(3) -0.0015(2) 0.0000(2) 0.0041(2)
Cl11 0.0258(6) 0.0219(5) 0.0199(5) -0.0014(4) -0.0029(4) 0.0005(5)
Cl1 0.0251(6) 0.0257(6) 0.0343(7) -0.0052(5) 0.0062(5) 0.0030(5)
O31 0.0218(17) 0.0199(17) 0.0207(15) 0.0007(13) 0.0042(12) -0.0022(13)
O11 0.0273(17) 0.0188(16) 0.0151(14) -0.0009(12) -0.0014(12) 0.0061(13)
O12 0.0272(18) 0.0197(16) 0.0130(15) -0.0031(13) -0.0022(13) 0.0008(13)
O32 0.029(2) 0.0309(18) 0.037(2) -0.0013(16) 0.0170(16) 0.0027(15)
O41A 0.045(2) 0.0306(19) 0.036(2) -0.0045(16) -0.0050(17) -0.0157(17)
N32 0.018(2) 0.0172(18) 0.0149(18) 0.0008(15) -0.0005(14) 0.0014(15)
N21 0.023(2) 0.0161(18) 0.0182(19) -0.0014(15) 0.0022(16) 0.0013(16)
O31B 0.029(2) 0.061(3) 0.049(2) -0.001(2) 0.0017(17) 0.0149(19)
O31A 0.045(2) 0.059(3) 0.0209(18) -0.0109(18) -0.0062(16) -0.014(2)
O11A 0.035(2) 0.082(3) 0.043(2) 0.005(2) 0.0088(18) 0.023(2)
O2S 0.052(2) 0.0252(18) 0.055(2) -0.0016(19) 0.0336(18) -0.0036(19)
N33 0.017(2) 0.022(2) 0.0167(18) 0.0007(15) 0.0005(14) -0.0027(15)
N22 0.028(2) 0.0153(18) 0.0176(19) 0.0004(15) -0.0013(16) 0.0003(16)
N31 0.021(2) 0.021(2) 0.016(2) 0.0038(17) 0.0003(17) -0.0037(18)
O21B 0.073(3) 0.036(2) 0.059(3) -0.014(2) -0.022(2) -0.002(2)
C13 0.031(3) 0.015(2) 0.019(2) 0.0022(18) -0.0020(19) 0.0001(19)
O21A 0.062(3) 0.027(2) 0.055(3) 0.0160(19) -0.003(2) 0.0063(19)
O11B 0.047(3) 0.069(3) 0.061(3) 0.007(2) 0.032(2) 0.010(2)
N11 0.016(2) 0.019(2) 0.016(2) 0.0020(16) -0.0003(16) 0.0004(16)
O13 0.093(4) 0.024(2) 0.033(2) -0.0086(17) 0.033(2) -0.022(2)
C43 0.024(3) 0.015(2) 0.015(2) 0.0022(17) 0.0000(18) 0.0055(18)
C11 0.020(2) 0.019(2) 0.016(2) 0.0024(18) 0.0059(19) 0.0014(19)
O41B 0.054(3) 0.030(2) 0.061(3) 0.0056(19) 0.000(2) -0.0041(19)
C48 0.021(2) 0.027(2) 0.023(2) 0.000(2) 0.0008(18) -0.002(2)
C29 0.034(3) 0.023(2) 0.022(2) 0.004(2) -0.003(2) 0.002(2)
C32 0.029(3) 0.015(2) 0.026(2) 0.0051(19) 0.003(2) 0.000(2)
C33 0.025(3) 0.019(2) 0.018(2) 0.0077(18) 0.0002(19) 0.0001(19)
C39 0.016(2) 0.024(2) 0.027(2) 0.002(2) -0.0021(19) 0.0031(19)
C34 0.023(3) 0.028(3) 0.024(3) 0.003(2) 0.000(2) -0.002(2)
C24 0.029(3) 0.014(2) 0.021(2) 0.0031(18) 0.006(2) 0.0016(19)
C30 0.028(3) 0.022(2) 0.016(2) 0.0045(19) 0.0017(19) -0.002(2)
O1S 0.075(3) 0.077(3) 0.054(3) 0.034(3) 0.041(2) 0.043(3)
C12 0.024(3) 0.016(2) 0.014(2) -0.0005(17) -0.0006(18) 0.0032(18)
C20 0.033(3) 0.022(2) 0.022(2) 0.002(2) 0.000(2) 0.003(2)
C26 0.050(3) 0.024(3) 0.016(2) -0.005(2) 0.010(2) -0.005(2)
C14 0.024(3) 0.012(2) 0.022(2) 0.0054(18) 0.0009(18) -0.0025(19)
C38 0.022(3) 0.033(3) 0.024(3) 0.012(2) -0.002(2) -0.001(2)
C44 0.023(2) 0.021(2) 0.017(2) 0.0059(19) -0.0002(18) 0.0019(19)
C19 0.027(3) 0.023(2) 0.022(2) 0.0056(19) -0.001(2) -0.005(2)
C35 0.039(3) 0.033(3) 0.022(3) 0.006(2) 0.008(2) 0.001(2)
C17 0.034(3) 0.030(3) 0.035(3) 0.001(2) 0.016(2) -0.002(2)
C23 0.036(3) 0.023(3) 0.029(3) -0.002(2) 0.009(2) 0.005(2)
C40 0.022(3) 0.022(2) 0.037(3) -0.006(2) -0.013(2) -0.002(2)
C25 0.033(3) 0.015(2) 0.019(2) 0.0032(18) 0.004(2) -0.001(2)
C15 0.028(3) 0.027(3) 0.024(2) 0.003(2) 0.002(2) -0.008(2)
C31 0.026(3) 0.019(2) 0.017(2) -0.0009(18) 0.0038(19) -0.0012(19)
C42 0.029(3) 0.024(2) 0.023(2) -0.003(2) -0.001(2) 0.006(2)
C47 0.017(2) 0.033(3) 0.041(3) 0.005(3) 0.002(2) -0.004(2)
C28 0.041(3) 0.032(3) 0.022(3) -0.002(2) -0.012(2) -0.004(2)
C41 0.035(3) 0.024(2) 0.026(3) -0.005(2) -0.009(2) 0.007(2)
C16 0.024(3) 0.033(3) 0.041(3) 0.003(2) 0.002(2) -0.006(2)
C37 0.035(3) 0.040(3) 0.024(3) 0.011(2) -0.008(2) -0.013(2)
C27 0.049(4) 0.031(3) 0.018(2) -0.004(2) -0.007(2) -0.009(3)
C18 0.041(3) 0.025(3) 0.021(2) 0.002(2) 0.009(2) -0.005(2)
C36 0.052(3) 0.032(3) 0.020(2) 0.004(2) -0.003(2) -0.009(3)
C22 0.031(3) 0.028(3) 0.043(3) 0.006(2) 0.014(2) 0.012(2)
C21 0.026(3) 0.029(3) 0.040(3) 0.006(2) 0.004(2) 0.006(2)
C45 0.029(3) 0.035(3) 0.024(3) 0.000(2) 0.007(2) 0.005(2)
C46 0.019(3) 0.043(3) 0.041(3) 0.004(3) 0.008(2) 0.003(2)

loop_
_atom_type_symbol
_atom_type_description
_atom_type_scat_dispersion_real
_atom_type_scat_dispersion_imag
_atom_type_scat_source
C C 0.0033 0.0016 'International Tables Vol C Tables 4.2.6.8 and 6.1.1.4'
H H 0.0000 0.0000 'International Tables Vol C Tables 4.2.6.8 and 6.1.1.4'
Cl Cl 0.1484 0.1585 'International Tables Vol C Tables 4.2.6.8 and 6.1.1.4'
Cu Cu 0.3201 1.2651 'International Tables Vol C Tables 4.2.6.8 and 6.1.1.4'
N N 0.0061 0.0033 'International Tables Vol C Tables 4.2.6.8 and 6.1.1.4'
O O 0.0106 0.0060 'International Tables Vol C Tables 4.2.6.8 and 6.1.1.4'

loop_
_geom_angle_atom_site_label_1
_geom_angle_atom_site_label_2
_geom_angle_atom_site_label_3
_geom_angle
_geom_angle_site_symmetry_1
_geom_angle_site_symmetry_3
_geom_angle_publ_flag
O31 Cu31 O12 97.17(12) . . ?
O31 Cu31 N32 95.36(13) . . ?
O31 Cu31 N33 175.42(14) . . ?
O31 Cu31 N31 83.55(14) . . ?
N32 Cu31 O12 100.96(12) . . ?
N32 Cu31 N31 154.28(15) . . ?
N33 Cu31 O12 86.45(13) . . ?
N33 Cu31 N32 81.16(14) . . ?
N33 Cu31 N31 98.28(16) . . ?
N31 Cu31 O12 104.68(14) . . ?
O11 Cu11 N21 93.39(13) . . ?
O11 Cu11 N22 174.27(14) . . ?
O11 Cu11 N11 83.26(14) . . ?
O11 Cu11 O13 91.92(14) . . ?
N21 Cu11 N11 158.30(15) . . ?
N21 Cu11 O13 104.27(17) . . ?
N22 Cu11 N21 81.52(15) . . ?
N22 Cu11 N11 102.44(15) . . ?
N22 Cu11 O13 86.81(15) . . ?
N11 Cu11 O13 97.28(17) . . ?
O31A Cl11 O41A 108.5(2) . . ?
O11A Cl11 O41A 108.8(3) . . ?
O11A Cl11 O31A 110.3(2) . . ?
O21A Cl11 O41A 108.5(2) . . ?
O21A Cl11 O31A 110.3(2) . . ?
O21A Cl11 O11A 110.4(3) . . ?
O31B Cl1 O21B 110.2(2) . . ?
O31B Cl1 O11B 108.8(3) . . ?
O31B Cl1 O41B 110.3(3) . . ?
O11B Cl1 O21B 110.5(3) . . ?
O11B Cl1 O41B 109.3(3) . . ?
O41B Cl1 O21B 107.7(2) . . ?
C30 O31 Cu31 115.7(3) . . ?
C11 O11 Cu11 115.1(3) . . ?
C11 O12 Cu31 119.0(3) . . ?
C43 N32 Cu31 113.9(3) . . ?
C39 N32 Cu31 126.5(3) . . ?
C39 N32 C43 119.0(4) . . ?
C24 N21 Cu11 114.4(3) . . ?
C20 N21 Cu11 126.3(3) . . ?
C20 N21 C24 119.2(4) . . ?
C48 N33 Cu31 125.7(3) . . ?
C48 N33 C44 119.2(4) . . ?
C44 N33 Cu31 115.0(3) . . ?
C29 N22 Cu11 125.4(3) . . ?
C29 N22 C25 119.0(4) . . ?
C25 N22 Cu11 115.0(3) . . ?
C31 N31 Cu31 108.0(3) . . ?
C14 C13 C12 114.6(3) . . ?
C12 N11 Cu11 106.9(3) . . ?
N32 C43 C44 114.1(4) . . ?
N32 C43 C42 121.3(4) . . ?
C42 C43 C44 124.6(4) . . ?
O11 C11 C12 116.3(4) . . ?
O12 C11 O11 123.6(4) . . ?
O12 C11 C12 120.1(4) . . ?
N33 C48 C47 122.1(4) . . ?
N22 C29 C28 121.7(5) . . ?
C33 C32 C31 113.9(4) . . ?
C34 C33 C32 121.8(4) . . ?
C38 C33 C32 119.9(4) . . ?
C38 C33 C34 118.3(4) . . ?
N32 C39 C40 122.5(4) . . ?
C35 C34 C33 120.8(5) . . ?
N21 C24 C23 121.1(4) . . ?
N21 C24 C25 114.5(4) . . ?
C23 C24 C25 124.4(4) . . ?
O31 C30 C31 117.7(4) . . ?
O32 C30 O31 123.9(4) . . ?
O32 C30 C31 118.4(4) . . ?
N11 C12 C13 111.5(3) . . ?
N11 C12 C11 107.9(3) . . ?
C11 C12 C13 109.7(4) . . ?
N21 C20 C21 122.6(4) . . ?
C27 C26 C25 119.3(5) . . ?
C19 C14 C13 121.7(4) . . ?
C19 C14 C15 118.2(4) . . ?
C15 C14 C13 120.1(4) . . ?
C37 C38 C33 120.8(5) . . ?
N33 C44 C43 114.5(4) . . ?
N33 C44 C45 121.4(4) . . ?
C45 C44 C43 124.0(4) . . ?
C18 C19 C14 120.2(4) . . ?
C34 C35 C36 120.4(5) . . ?
C18 C17 C16 119.7(5) . . ?
C22 C23 C24 119.0(5) . . ?
C39 C40 C41 118.4(4) . . ?
N22 C25 C24 114.4(4) . . ?
N22 C25 C26 121.0(5) . . ?
C26 C25 C24 124.6(4) . . ?
C16 C15 C14 120.7(4) . . ?
N31 C31 C32 112.0(4) . . ?
N31 C31 C30 108.1(4) . . ?
C30 C31 C32 110.0(4) . . ?
C43 C42 C41 119.3(4) . . ?
C46 C47 C48 118.4(4) . . ?
C27 C28 C29 119.9(5) . . ?
C42 C41 C40 119.6(4) . . ?
C17 C16 C15 120.1(5) . . ?
C36 C37 C38 120.7(5) . . ?
C28 C27 C26 119.1(5) . . ?
C17 C18 C19 121.0(5) . . ?
C37 C36 C35 119.0(5) . . ?
C23 C22 C21 119.9(5) . . ?
C20 C21 C22 118.2(5) . . ?
C44 C45 C46 118.7(5) . . ?
C47 C46 C45 120.0(5) . . ?

loop_
_geom_bond_atom_site_label_1
_geom_bond_atom_site_label_2
_geom_bond_distance
_geom_bond_site_symmetry_2
_geom_bond_publ_flag
Cu31 O31 1.937(3) . ?
Cu31 O12 2.223(3) . ?
Cu31 N32 2.003(3) . ?
Cu31 N33 1.982(3) . ?
Cu31 N31 2.020(4) . ?
Cu11 O11 1.930(3) . ?
Cu11 N21 1.992(4) . ?
Cu11 N22 1.983(4) . ?
Cu11 N11 1.995(4) . ?
Cu11 O13 2.235(4) . ?
Cl11 O41A 1.442(3) . ?
Cl11 O31A 1.435(3) . ?
Cl11 O11A 1.424(4) . ?
Cl11 O21A 1.422(4) . ?
Cl1 O31B 1.426(4) . ?
Cl1 O21B 1.436(4) . ?
Cl1 O11B 1.429(4) . ?
Cl1 O41B 1.430(4) . ?
O31 C30 1.267(5) . ?
O11 C11 1.288(5) . ?
O12 C11 1.234(5) . ?
O32 C30 1.247(5) . ?
N32 C43 1.354(5) . ?
N32 C39 1.335(6) . ?
N21 C24 1.359(6) . ?
N21 C20 1.341(6) . ?
N33 C48 1.339(5) . ?
N33 C44 1.347(5) . ?
N22 C29 1.347(6) . ?
N22 C25 1.351(6) . ?
N31 C31 1.476(6) . ?
C13 C12 1.541(6) . ?
C13 C14 1.504(6) . ?
N11 C12 1.481(5) . ?
C43 C44 1.478(6) . ?
C43 C42 1.375(6) . ?
C11 C12 1.527(6) . ?
C48 C47 1.377(6) . ?
C29 C28 1.375(7) . ?
C32 C33 1.509(6) . ?
C32 C31 1.545(6) . ?
C33 C34 1.392(6) . ?
C33 C38 1.388(7) . ?
C39 C40 1.375(6) . ?
C34 C35 1.382(7) . ?
C24 C23 1.383(6) . ?
C24 C25 1.473(7) . ?
C30 C31 1.526(6) . ?
C20 C21 1.374(6) . ?
C26 C25 1.389(6) . ?
C26 C27 1.380(7) . ?
C14 C19 1.395(6) . ?
C14 C15 1.402(6) . ?
C38 C37 1.383(7) . ?
C44 C45 1.374(6) . ?
C19 C18 1.387(7) . ?
C35 C36 1.388(7) . ?
C17 C16 1.378(7) . ?
C17 C18 1.374(7) . ?
C23 C22 1.382(7) . ?
C40 C41 1.382(7) . ?
C15 C16 1.389(7) . ?
C42 C41 1.376(7) . ?
C47 C46 1.371(7) . ?
C28 C27 1.363(7) . ?
C37 C36 1.379(7) . ?
C22 C21 1.391(7) . ?
C45 C46 1.383(7) . ?

loop_
_geom_hbond_atom_site_label_D
_geom_hbond_atom_site_label_H
_geom_hbond_atom_site_label_A
_geom_hbond_distance_DH
_geom_hbond_distance_HA
_geom_hbond_distance_DA
_geom_hbond_angle_DHA
_geom_hbond_site_symmetry_A
_geom_hbond_publ_flag
O2S H2SA O32 0.87 1.90 2.767(5) 173.1 . yes
O2S H2SB O21B 0.87 2.06 2.869(5) 154.0 . yes
N31 H31A O11 0.83(5) 2.16(5) 2.885(5) 146(5) . yes
N31 H31A O12 0.83(5) 3.08(5) 3.362(5) 103(4) . yes
N11 H11A O2S 0.88(5) 2.02(5) 2.857(5) 160(4) 1_655 yes
N11 H11A O13 0.88(5) 2.90(5) 3.179(5) 100(3) . yes
O13 H13C O1S 0.78(7) 1.88(7) 2.658(5) 174(8) . yes
O13 H13D O41A 0.76(7) 2.12(7) 2.820(5) 154(7) . yes
C48 H48 N31 0.95 2.90 3.314(6) 107.3 . yes
C29 H29 O31A 0.95 2.85 3.431(6) 120.2 2_747 yes
C29 H29 N11 0.95 2.91 3.378(6) 111.6 . yes
C32 H32A O12 0.99 2.84 3.336(5) 111.9 2_656 yes
C39 H39 O31 0.95 2.61 3.099(5) 112.5 . yes
C39 H39 O11B 0.95 2.74 3.347(6) 122.4 . yes
O1S H1SA O32 0.87 2.03 2.734(5) 137.7 1_655 yes
O1S H1SB O31B 0.87 2.47 3.264(6) 152.1 2_656 yes
O1S H1SB O11B 0.87 2.20 2.974(7) 148.0 2_656 yes
C12 H12 O31B 1.00 2.53 3.474(6) 157.6 1_655 yes
C12 H12 O2S 1.00 2.98 3.363(6) 103.7 1_655 yes
C20 H20 O11 0.95 2.51 3.025(6) 114.5 . yes
C40 H40 O41A 0.95 2.95 3.432(6) 113.1 2_646 yes
C41 H41 O41A 0.95 2.69 3.313(6) 124.1 2_646 yes
C37 H37 O21A 0.95 2.78 3.420(6) 125.3 2_646 yes
C27 H27 O41B 0.95 2.68 3.434(6) 136.3 2_657 yes
C36 H36 O21A 0.95 2.85 3.448(6) 122.0 2_646 yes
C22 H22 O11A 0.95 2.58 3.265(6) 129.3 1_455 yes
C45 H45 O11A 0.95 2.49 3.411(6) 162.4 2_746 yes
C46 H46 O21A 0.95 2.91 3.493(6) 120.9 2_746 yes
N31 H31B O11B 0.78(5) 2.37(5) 3.115(6) 162(5) 2_656 yes
N11 H11B O31A 0.88(6) 2.12(6) 2.995(5) 178(5) 2_747 yes

loop_
_geom_torsion_atom_site_label_1
_geom_torsion_atom_site_label_2
_geom_torsion_atom_site_label_3
_geom_torsion_atom_site_label_4
_geom_torsion
_geom_torsion_site_symmetry_1
_geom_torsion_site_symmetry_2
_geom_torsion_site_symmetry_3
_geom_torsion_site_symmetry_4
_geom_torsion_publ_flag
Cu31 O31 C30 O32 -175.9(3) . . . . ?
Cu31 O31 C30 C31 5.7(5) . . . . ?
Cu31 O12 C11 O11 24.5(5) . . . . ?
Cu31 O12 C11 C12 -155.6(3) . . . . ?
Cu31 N32 C43 C44 11.6(4) . . . . ?
Cu31 N32 C43 C42 -169.5(3) . . . . ?
Cu31 N32 C39 C40 168.6(3) . . . . ?
Cu31 N33 C48 C47 178.8(3) . . . . ?
Cu31 N33 C44 C43 -3.2(5) . . . . ?
Cu31 N33 C44 C45 179.5(3) . . . . ?
Cu31 N31 C31 C32 -94.0(4) . . . . ?
Cu31 N31 C31 C30 27.4(4) . . . . ?
Cu11 O11 C11 O12 177.5(3) . . . . ?
Cu11 O11 C11 C12 -2.5(5) . . . . ?
Cu11 N21 C24 C23 -177.2(3) . . . . ?
Cu11 N21 C24 C25 2.9(5) . . . . ?
Cu11 N21 C20 C21 177.3(3) . . . . ?
Cu11 N22 C29 C28 172.0(4) . . . . ?
Cu11 N22 C25 C24 4.4(5) . . . . ?
Cu11 N22 C25 C26 -173.8(3) . . . . ?
Cu11 N11 C12 C13 -87.9(4) . . . . ?
Cu11 N11 C12 C11 32.7(4) . . . . ?
O31 C30 C31 N31 -23.0(5) . . . . ?
O31 C30 C31 C32 99.6(5) . . . . ?
O11 C11 C12 C13 100.5(4) . . . . ?
O11 C11 C12 N11 -21.1(5) . . . . ?
O12 C11 C12 C13 -79.4(5) . . . . ?
O12 C11 C12 N11 158.9(4) . . . . ?
O32 C30 C31 N31 158.6(4) . . . . ?
O32 C30 C31 C32 -78.9(5) . . . . ?
N32 C43 C44 N33 -5.7(5) . . . . ?
N32 C43 C44 C45 171.6(4) . . . . ?
N32 C43 C42 C41 -0.4(7) . . . . ?
N32 C39 C40 C41 -0.1(7) . . . . ?
N21 C24 C23 C22 -0.2(7) . . . . ?
N21 C24 C25 N22 -4.8(5) . . . . ?
N21 C24 C25 C26 173.3(4) . . . . ?
N21 C20 C21 C22 -1.0(7) . . . . ?
N33 C48 C47 C46 1.4(7) . . . . ?
N33 C44 C45 C46 1.4(7) . . . . ?
N22 C29 C28 C27 0.0(8) . . . . ?
C13 C14 C19 C18 -179.1(4) . . . . ?
C13 C14 C15 C16 178.6(4) . . . . ?
C43 N32 C39 C40 -1.6(6) . . . . ?
C43 C44 C45 C46 -175.7(4) . . . . ?
C43 C42 C41 C40 -1.3(7) . . . . ?
C48 N33 C44 C43 174.7(4) . . . . ?
C48 N33 C44 C45 -2.7(6) . . . . ?
C48 C47 C46 C45 -2.7(7) . . . . ?
C29 N22 C25 C24 176.7(4) . . . . ?
C29 N22 C25 C26 -1.4(6) . . . . ?
C29 C28 C27 C26 0.4(8) . . . . ?
C32 C33 C34 C35 178.0(4) . . . . ?
C32 C33 C38 C37 -178.6(4) . . . . ?
C33 C32 C31 N31 64.5(5) . . . . ?
C33 C32 C31 C30 -55.8(5) . . . . ?
C33 C34 C35 C36 1.0(7) . . . . ?
C33 C38 C37 C36 0.2(7) . . . . ?
C39 N32 C43 C44 -177.0(4) . . . . ?
C39 N32 C43 C42 1.9(6) . . . . ?
C39 C40 C41 C42 1.6(7) . . . . ?
C34 C33 C38 C37 0.7(7) . . . . ?
C34 C35 C36 C37 -0.1(7) . . . . ?
C24 N21 C20 C21 1.7(7) . . . . ?
C24 C23 C22 C21 0.8(7) . . . . ?
C12 C13 C14 C19 -87.9(5) . . . . ?
C12 C13 C14 C15 92.8(5) . . . . ?
C20 N21 C24 C23 -1.1(6) . . . . ?
C20 N21 C24 C25 179.0(4) . . . . ?
C14 C13 C12 N11 62.0(5) . . . . ?
C14 C13 C12 C11 -57.5(5) . . . . ?
C14 C19 C18 C17 0.8(7) . . . . ?
C14 C15 C16 C17 0.2(7) . . . . ?
C38 C33 C34 C35 -1.3(7) . . . . ?
C38 C37 C36 C35 -0.5(7) . . . . ?
C44 N33 C48 C47 1.2(6) . . . . ?
C44 C43 C42 C41 178.3(4) . . . . ?
C44 C45 C46 C47 1.3(7) . . . . ?
C19 C14 C15 C16 -0.7(7) . . . . ?
C23 C24 C25 N22 175.3(4) . . . . ?
C23 C24 C25 C26 -6.6(7) . . . . ?
C23 C22 C21 C20 -0.3(7) . . . . ?
C25 N22 C29 C28 0.5(7) . . . . ?
C25 C24 C23 C22 179.8(4) . . . . ?
C25 C26 C27 C28 -1.3(7) . . . . ?
C15 C14 C19 C18 0.2(7) . . . . ?
C31 C32 C33 C34 -87.3(5) . . . . ?
C31 C32 C33 C38 92.0(5) . . . . ?
C42 C43 C44 N33 175.5(4) . . . . ?
C42 C43 C44 C45 -7.2(7) . . . . ?
C16 C17 C18 C19 -1.3(7) . . . . ?
C27 C26 C25 N22 1.8(7) . . . . ?
C27 C26 C25 C24 -176.2(4) . . . . ?
C18 C17 C16 C15 0.9(8) . . . . ?
